data_2012471
loop_
_publ_author_name
'Ellermeier, Jan'
'St\"ahler, Ralph'
'Bensch, Wolfgang'

_publ_section_title
;
 Two new [Ni(tren)~2~]^2+^ complexes: [Ni(tren)~2~]Cl~2~ and
 [Ni(tren)~2~]WS~4~
;
_journal_issue 2
_journal_name_full 'Acta Crystallographica Section C'
_journal_page_first m70
_journal_page_last m73
_journal_paper_doi 10.1107/S0108270101015992
_journal_volume 58
_journal_year 2002
_chemical_formula_iupac '[Ni(C6 H18 N4)2] W S4'
_chemical_formula_moiety ' C12 H36 N8 Ni 2+ , W S4 2- '
_chemical_formula_sum 'C12 H36 N8 Ni S4 W'
_chemical_formula_weight 663.29
_chemical_name_systematic
;
 bis[tris(2-aminoethyl)amine]nickel(II) tetrathiotungstate
;
_space_group_IT_number 14
_symmetry_cell_setting monoclinic
_symmetry_space_group_name_Hall '-P 2ybc'
_symmetry_space_group_name_H-M 'P 1 21/c 1'
_atom_sites_solution_hydrogens geom
_atom_sites_solution_primary direct
_atom_sites_solution_secondary difmap
_cell_angle_alpha 90.00
_cell_angle_beta 104.44(3)
_cell_angle_gamma 90.00
_cell_formula_units_Z 4
_cell_length_a 10.147(2)
_cell_length_b 11.852(2)
_cell_length_c 19.122(4)
_cell_measurement_reflns_used 128
_cell_measurement_temperature 293(2)
_cell_measurement_theta_max 20
_cell_measurement_theta_min 4
_cell_volume 2227.0(8)
_computing_cell_refinement DIF4
_computing_data_collection 'DIF4 (Stoe & Cie, 1992)'
_computing_data_reduction 'REDU4 (Stoe & Cie, 1992)'
_computing_molecular_graphics 'DIAMOND (Crystal Impact, 1999)'
_computing_publication_material 'CIFTAB in SHELXL97'
_computing_structure_refinement 'SHELXL97 (Sheldrick, 1997)'
_computing_structure_solution 'SHELXS97 (Sheldrick, 1997)'
_diffrn_ambient_temperature 293(2)
_diffrn_measured_fraction_theta_full .952
_diffrn_measured_fraction_theta_max .952
_diffrn_measurement_device_type 'Philips PW 1100 4-circle-diffractometer'
_diffrn_measurement_method \w-\q
_diffrn_radiation_monochromator graphite
_diffrn_radiation_source 'fine-focus sealed tube'
_diffrn_radiation_type MoK\a
_diffrn_radiation_wavelength .71073
_diffrn_reflns_av_R_equivalents .0194
_diffrn_reflns_av_sigmaI/netI .0270
_diffrn_reflns_limit_h_max 13
_diffrn_reflns_limit_h_min 0
_diffrn_reflns_limit_k_max 2
_diffrn_reflns_limit_k_min -15
_diffrn_reflns_limit_l_max 24
_diffrn_reflns_limit_l_min -25
_diffrn_reflns_number 6750
_diffrn_reflns_theta_full 28.02
_diffrn_reflns_theta_max 28.02
_diffrn_reflns_theta_min 2.69
_diffrn_standards_decay_% 0
_diffrn_standards_interval_time 120
_diffrn_standards_number 4
_exptl_absorpt_coefficient_mu 6.397
_exptl_absorpt_correction_T_max .4633
_exptl_absorpt_correction_T_min .3580
_exptl_absorpt_correction_type '\y scan'
_exptl_absorpt_process_details 'X-SHAPE (Stoe & Cie, 1998) and X-RED (Stoe & Cie, 1998)'
_exptl_crystal_colour yellow-orange
_exptl_crystal_density_diffrn 1.978
_exptl_crystal_density_method 'not measured'
_exptl_crystal_description polyhedron
_exptl_crystal_F_000 1320
_exptl_crystal_size_max .2
_exptl_crystal_size_mid .08
_exptl_crystal_size_min .04
_refine_diff_density_max .844
_refine_diff_density_min -.648
_refine_ls_extinction_method none
_refine_ls_goodness_of_fit_ref 1.026
_refine_ls_hydrogen_treatment refxyz
_refine_ls_matrix_type full
_refine_ls_number_parameters 343
_refine_ls_number_reflns 5386
_refine_ls_number_restraints 0
_refine_ls_restrained_S_all 1.026
_refine_ls_R_factor_all .0339
_refine_ls_R_factor_gt .0214
_refine_ls_shift/su_max .002
_refine_ls_shift/su_mean .000
_refine_ls_structure_factor_coef Fsqd
_refine_ls_weighting_details 'w = 1/[\s^2^(Fo^2^)+(0.0246P)^2^+1.1404P] where P = (Fo^2^+2Fc^2^)/3'
_refine_ls_weighting_scheme calc
_refine_ls_wR_factor_gt .0501
_refine_ls_wR_factor_ref .0526
_reflns_number_gt 4522
_reflns_number_total 5386
_reflns_threshold_expression I>2\s(I)
_cod_data_source_file av1089.cif
_cod_data_source_block II
_cod_depositor_comments
;
The following automatic conversions were performed:

'_refine_ls_weighting_scheme' value 'calc w =
1/[\s^2^(Fo^2^)+(0.0246P)^2^+1.1404P] where P = (Fo^2^+2Fc^2^)/3' was
changed to 'calc'. New tag '_refine_ls_weighting_details' was
created. The value of the new tag was set to 'w =
1/[\s^2^(Fo^2^)+(0.0246P)^2^+1.1404P] where P = (Fo^2^+2Fc^2^)/3'.

Automatic conversion script
Id: cif_fix_values 3143 2015-03-26 13:38:13Z robertas 
;
_cod_original_cell_volume 2227.1(8)
_cod_original_sg_symbol_H-M 'P 21/c'
_cod_database_code 2012471
_cod_database_fobs_code 2012471

loop_
_symmetry_equiv_pos_as_xyz
'x, y, z'
'-x, y+1/2, -z+1/2'
'-x, -y, -z'
'x, -y-1/2, z-1/2'

loop_
_atom_site_label
_atom_site_fract_x
_atom_site_fract_y
_atom_site_fract_z
_atom_site_U_iso_or_equiv
_atom_site_adp_type
_atom_site_calc_flag
_atom_site_refinement_flags
_atom_site_occupancy
_atom_site_disorder_assembly
_atom_site_disorder_group
_atom_site_type_symbol
W .208831(12) .263872(10) .639058(6) .02600(4) Uani d . 1 . . W
Ni .69114(3) .25185(3) .381889(18) .02017(7) Uani d . 1 . . Ni
S1 .01227(10) .18292(9) .61700(5) .0498(2) Uani d . 1 . . S
S2 .22893(10) .37285(8) .73337(5) .0411(2) Uani d . 1 . . S
S3 .37402(9) .13706(7) .66069(5) .0444(2) Uani d . 1 . . S
S4 .21983(10) .36718(7) .54555(5) .0417(2) Uani d . 1 . . S
N1 .7978(3) .1048(2) .42911(15) .0299(5) Uani d . 1 . . N
H1N .793(3) .092(3) .474(2) .036 Uiso d . 1 . . H
H2N .765(4) .048(3) .4057(19) .036 Uiso d . 1 . . H
N2 .8559(2) .2631(2) .33040(13) .0243(5) Uani d . 1 . . N
N3 .5992(3) .1667(2) .28322(14) .0287(5) Uani d . 1 . . N
H3N .595(3) .093(3) .2907(18) .034 Uiso d . 1 . . H
H4N .521(4) .190(3) .2664(19) .034 Uiso d . 1 . . H
N4 1.1187(3) .5000(3) .3448(2) .0507(8) Uani d . 1 . . N
H5N 1.148(4) .491(4) .392(2) .061 Uiso d . 1 . . H
H6N 1.062(4) .553(4) .346(2) .061 Uiso d . 1 . . H
N5 .5928(3) .4036(2) .33604(14) .0287(5) Uani d . 1 . . N
H7N .647(3) .464(3) .3365(18) .034 Uiso d . 1 . . H
H8N .558(4) .392(3) .291(2) .034 Uiso d . 1 . . H
N6 .5187(2) .2402(2) .42811(13) .0248(5) Uani d . 1 . . N
N7 .7791(3) .3383(2) .48101(14) .0284(5) Uani d . 1 . . N
H9N .850(4) .305(3) .5061(19) .034 Uiso d . 1 . . H
H10N .799(3) .403(3) .4761(19) .034 Uiso d . 1 . . H
N8 .2772(4) -.0069(3) .4206(2) .0484(8) Uani d . 1 . . N
H11N .297(4) -.029(4) .379(2) .058 Uiso d . 1 . . H
H12N .197(4) -.009(4) .400(2) .058 Uiso d . 1 . . H
C1 .9396(3) .1191(3) .42383(19) .0349(7) Uani d . 1 . . C
H1C .996(4) .048(3) .4361(19) .042 Uiso d . 1 . . H
H2C .984(4) .175(3) .4580(19) .042 Uiso d . 1 . . H
C2 .9370(3) .1575(3) .34778(19) .0331(7) Uani d . 1 . . C
H3C 1.023(4) .176(3) .3394(19) .040 Uiso d . 1 . . H
H4C .894(3) .099(3) .3124(19) .040 Uiso d . 1 . . H
C3 .6805(3) .1805(3) .22942(18) .0361(7) Uani d . 1 . . C
H5C .623(4) .205(3) .187(2) .043 Uiso d . 1 . . H
H6C .721(4) .114(3) .2233(19) .043 Uiso d . 1 . . H
C4 .7894(3) .2705(3) .25226(16) .0322(6) Uani d . 1 . . C
H7C .852(4) .265(3) .223(2) .039 Uiso d . 1 . . H
H8C .751(4) .342(3) .2403(19) .039 Uiso d . 1 . . H
C5 .9393(3) .3646(3) .35566(17) .0282(6) Uani d . 1 . . C
H9C .995(3) .352(3) .4084(19) .034 Uiso d . 1 . . H
H10C .879(3) .427(3) .3526(18) .034 Uiso d . 1 . . H
C6 1.0417(4) .4006(3) .3134(2) .0392(8) Uani d . 1 . . C
H11C 1.107(4) .345(3) .308(2) .047 Uiso d . 1 . . H
H12C .997(4) .423(3) .265(2) .047 Uiso d . 1 . . H
C7 .4840(4) .4312(3) .3716(2) .0369(7) Uani d . 1 . . C
H13C .411(4) .467(3) .342(2) .044 Uiso d . 1 . . H
H14C .525(4) .480(3) .413(2) .044 Uiso d . 1 . . H
C8 .4189(3) .3245(3) .39028(19) .0327(7) Uani d . 1 . . C
H15C .352(4) .343(3) .4167(19) .039 Uiso d . 1 . . H
H16C .369(4) .287(3) .345(2) .039 Uiso d . 1 . . H
C9 .6793(4) .3488(4) .5246(2) .0480(9) Uani d . 1 . . C
H17C .611(4) .417(4) .508(2) .058 Uiso d . 1 . . H
H18C .729(4) .337(4) .574(2) .058 Uiso d . 1 . . H
C10 .5700(4) .2620(3) .50690(18) .0401(8) Uani d . 1 . . C
H19C .495(4) .272(3) .531(2) .048 Uiso d . 1 . . H
H20C .625(4) .187(3) .529(2) .048 Uiso d . 1 . . H
C11 .4579(3) .1257(3) .41681(19) .0315(6) Uani d . 1 . . C
H21C .528(3) .068(3) .4366(18) .038 Uiso d . 1 . . H
H22C .438(3) .108(3) .3657(19) .038 Uiso d . 1 . . H
C12 .3276(4) .1064(3) .4406(2) .0428(8) Uani d . 1 . . C
H23C .349(4) .111(3) .491(2) .051 Uiso d . 1 . . H
H24C .261(4) .166(4) .420(2) .051 Uiso d . 1 . . H

loop_
_atom_site_aniso_label
_atom_site_aniso_U_11
_atom_site_aniso_U_22
_atom_site_aniso_U_33
_atom_site_aniso_U_12
_atom_site_aniso_U_13
_atom_site_aniso_U_23
W .03021(7) .02242(6) .02403(6) -.00081(5) .00424(4) .00048(4)
Ni .02156(16) .01876(17) .02060(16) .00015(12) .00602(13) -.00127(12)
S1 .0450(5) .0585(6) .0450(5) -.0151(4) .0097(4) -.0015(4)
S2 .0533(5) .0360(4) .0313(4) .0021(4) .0058(4) -.0045(3)
S3 .0456(5) .0314(4) .0478(5) .0097(4) -.0042(4) -.0051(4)
S4 .0613(6) .0329(4) .0341(4) -.0009(4) .0179(4) .0061(3)
N1 .0369(14) .0209(12) .0324(14) .0017(10) .0097(12) .0020(10)
N2 .0253(11) .0243(12) .0246(11) -.0023(9) .0085(9) -.0027(9)
N3 .0259(12) .0313(14) .0284(13) -.0047(11) .0061(10) -.0049(10)
N4 .0438(19) .0419(19) .071(2) -.0165(14) .0227(18) -.0084(17)
N5 .0320(13) .0245(13) .0307(13) .0010(10) .0097(11) .0048(10)
N6 .0252(11) .0261(12) .0240(11) -.0004(9) .0079(9) .0008(9)
N7 .0302(13) .0280(13) .0265(12) -.0035(11) .0061(10) -.0029(10)
N8 .0417(17) .0440(18) .060(2) -.0126(15) .0135(16) .0036(15)
C1 .0335(17) .0298(16) .0389(17) .0066(13) .0043(14) .0030(13)
C2 .0307(16) .0270(15) .0447(18) .0036(12) .0151(14) -.0035(13)
C3 .0323(17) .048(2) .0289(15) -.0036(14) .0099(13) -.0125(14)
C4 .0317(15) .0420(18) .0248(14) -.0061(14) .0106(12) -.0034(13)
C5 .0255(14) .0276(15) .0316(15) -.0049(12) .0076(12) -.0032(12)
C6 .0324(17) .043(2) .046(2) -.0110(15) .0169(15) -.0059(16)
C7 .0351(17) .0291(16) .049(2) .0092(13) .0148(15) .0055(14)
C8 .0252(15) .0334(17) .0417(18) .0057(12) .0124(14) .0052(14)
C9 .047(2) .065(3) .0340(18) -.0135(19) .0145(16) -.0162(18)
C10 .0391(17) .058(2) .0263(15) -.0104(16) .0144(13) -.0049(15)
C11 .0303(16) .0277(15) .0384(17) -.0015(12) .0123(13) .0025(13)
C12 .0405(19) .0385(19) .054(2) -.0077(15) .0212(17) .0025(17)

loop_
_atom_type_symbol
_atom_type_description
_atom_type_scat_dispersion_real
_atom_type_scat_dispersion_imag
_atom_type_scat_source
C C .0033 .0016 'International Tables Vol C Tables 4.2.6.8 and 6.1.1.4'
H H .0000 .0000 'International Tables Vol C Tables 4.2.6.8 and 6.1.1.4'
N N .0061 .0033 'International Tables Vol C Tables 4.2.6.8 and 6.1.1.4'
S S .1246 .1234 'International Tables Vol C Tables 4.2.6.8 and 6.1.1.4'
Ni Ni .3393 1.1124 'International Tables Vol C Tables 4.2.6.8 and 6.1.1.4'
W W -.8490 6.8722 'International Tables Vol C Tables 4.2.6.8 and 6.1.1.4'

loop_
_geom_angle_atom_site_label_1
_geom_angle_atom_site_label_2
_geom_angle_atom_site_label_3
_geom_angle
_geom_angle_publ_flag
S1 W S2 108.39(4) y
S1 W S3 110.78(4) y
S1 W S4 108.75(5) y
S2 W S3 109.68(4) y
S2 W S4 109.24(4) y
S4 W S3 109.97(4) y
N1 Ni N2 82.75(10) y
N1 Ni N3 92.96(11) y
N1 Ni N5 177.34(11) y
N1 Ni N6 98.77(10) y
N1 Ni N7 87.74(11) y
N3 Ni N2 80.95(10) y
N5 Ni N2 95.56(10) y
N2 Ni N6 177.05(9) y
N7 Ni N2 100.13(10) y
N5 Ni N3 88.79(11) y
N3 Ni N6 96.42(10) y
N3 Ni N7 178.78(10) y
N5 Ni N6 83.01(9) y
N5 Ni N7 90.54(11) y
N7 Ni N6 82.49(10) y
C1 N1 Ni 106.11(19) n
C1 N1 H1N 112(2) n
Ni N1 H1N 114(2) n
C1 N1 H2N 109(2) n
Ni N1 H2N 110(3) n
H1N N1 H2N 106(3) n
C5 N2 C4 111.2(2) n
C5 N2 C2 111.8(2) n
C4 N2 C2 111.2(2) n
C5 N2 Ni 110.36(17) n
C4 N2 Ni 104.81(17) n
C2 N2 Ni 107.19(18) n
C3 N3 Ni 111.42(19) n
C3 N3 H3N 106(2) n
Ni N3 H3N 110(2) n
C3 N3 H4N 110(2) n
Ni N3 H4N 111(3) n
H3N N3 H4N 108(3) n
C6 N4 H5N 110(3) n
C6 N4 H6N 108(3) n
H5N N4 H6N 96(4) n
C7 N5 Ni 108.98(19) n
C7 N5 H7N 111(2) n
Ni N5 H7N 116(2) n
C7 N5 H8N 109(2) n
Ni N5 H8N 108(2) n
H7N N5 H8N 104(3) n
C8 N6 C11 109.8(2) n
C8 N6 C10 113.7(3) n
C11 N6 C10 109.5(2) n
C8 N6 Ni 106.48(18) n
C11 N6 Ni 110.46(18) n
C10 N6 Ni 106.82(18) n
C9 N7 Ni 110.4(2) n
C9 N7 H9N 109(2) n
Ni N7 H9N 113(2) n
C9 N7 H10N 102(3) n
Ni N7 H10N 114(3) n
H9N N7 H10N 108(3) n
C12 N8 H11N 111(3) n
C12 N8 H12N 113(3) n
H11N N8 H12N 89(4) n
N1 C1 C2 108.4(3) n
N1 C1 H1C 113(2) n
C2 C1 H1C 110(2) n
N1 C1 H2C 110(2) n
C2 C1 H2C 110(2) n
H1C C1 H2C 106(3) n
N2 C2 C1 110.0(2) n
N2 C2 H3C 104(2) n
C1 C2 H3C 116(2) n
N2 C2 H4C 108(2) n
C1 C2 H4C 110(2) n
H3C C2 H4C 108(3) n
N3 C3 C4 111.7(3) n
N3 C3 H5C 108(2) n
C4 C3 H5C 106(2) n
N3 C3 H6C 110(2) n
C4 C3 H6C 109(2) n
H5C C3 H6C 112(3) n
N2 C4 C3 111.4(3) n
N2 C4 H7C 113(2) n
C3 C4 H7C 109(2) n
N2 C4 H8C 111(2) n
C3 C4 H8C 110(2) n
H7C C4 H8C 102(3) n
N2 C5 C6 117.6(3) n
N2 C5 H9C 109.0(19) n
C6 C5 H9C 106.3(19) n
N2 C5 H10C 108(2) n
C6 C5 H10C 105(2) n
H9C C5 H10C 111(3) n
N4 C6 C5 111.9(3) n
N4 C6 H11C 107(2) n
C5 C6 H11C 116(2) n
N4 C6 H12C 104(2) n
C5 C6 H12C 112(2) n
H11C C6 H12C 104(3) n
N5 C7 C8 110.2(3) n
N5 C7 H13C 113(2) n
C8 C7 H13C 102(2) n
N5 C7 H14C 107(2) n
C8 C7 H14C 115(2) n
H13C C7 H14C 110(3) n
N6 C8 C7 113.3(3) n
N6 C8 H15C 113(2) n
C7 C8 H15C 110(2) n
N6 C8 H16C 105(2) n
C7 C8 H16C 109(2) n
H15C C8 H16C 106(3) n
N7 C9 C10 113.1(3) n
N7 C9 H17C 113(2) n
C10 C9 H17C 94(2) n
N7 C9 H18C 106(2) n
C10 C9 H18C 108(3) n
H17C C9 H18C 123(3) n
C9 C10 N6 113.7(3) n
C9 C10 H19C 116(2) n
N6 C10 H19C 112(2) n
C9 C10 H20C 101(2) n
N6 C10 H20C 106(2) n
H19C C10 H20C 107(3) n
N6 C11 C12 117.1(3) n
N6 C11 H21C 110(2) n
C12 C11 H21C 112(2) n
N6 C11 H22C 109(2) n
C12 C11 H22C 107(2) n
H21C C11 H22C 101(3) n
N8 C12 C11 109.6(3) n
N8 C12 H23C 107(3) n
C11 C12 H23C 108(2) n
N8 C12 H24C 113(2) n
C11 C12 H24C 110(2) n
H23C C12 H24C 109(3) n

loop_
_geom_bond_atom_site_label_1
_geom_bond_atom_site_label_2
_geom_bond_site_symmetry_2
_geom_bond_distance
_geom_bond_publ_flag
W S1 . 2.1580(10) y
W S2 . 2.1860(9) y
W S3 . 2.2122(9) y
W S4 . 2.1929(9) y
Ni N1 . 2.130(3) y
Ni N2 . 2.146(2) y
Ni N3 . 2.138(3) y
Ni N5 . 2.136(3) y
Ni N6 . 2.152(2) y
Ni N7 . 2.143(3) y
N1 C1 . 1.477(4) n
N1 H1N . .87(4) n
N1 H2N . .83(4) n
N2 C5 . 1.480(4) n
N2 C4 . 1.481(4) n
N2 C2 . 1.489(4) n
N3 C3 . 1.480(4) n
N3 H3N . .89(4) n
N3 H4N . .83(4) n
N4 C6 . 1.457(5) n
N4 H5N . .88(4) n
N4 H6N . .86(4) n
N5 C7 . 1.471(4) n
N5 H7N . .90(4) n
N5 H8N . .86(4) n
N6 C8 . 1.477(4) n
N6 C11 . 1.485(4) n
N6 C10 . 1.489(4) n
N7 C9 . 1.468(4) n
N7 H9N . .86(4) n
N7 H10N . .80(4) n
N8 C12 . 1.454(5) n
N8 H11N . .91(4) n
N8 H12N . .81(4) n
C1 C2 . 1.518(5) n
C1 H1C . 1.01(4) n
C1 H2C . .96(4) n
C2 H3C . .95(4) n
C2 H4C . .99(4) n
C3 C4 . 1.519(5) n
C3 H5C . .93(4) n
C3 H6C . .91(4) n
C4 H7C . .95(4) n
C4 H8C . .94(4) n
C5 C6 . 1.528(4) n
C5 H9C . 1.04(3) n
C5 H10C . .95(3) n
C6 H11C . .96(4) n
C6 H12C . .97(4) n
C7 C8 . 1.510(5) n
C7 H13C . .91(4) n
C7 H14C . .98(4) n
C8 H15C . .97(4) n
C8 H16C . .99(4) n
C9 C10 . 1.488(5) n
C9 H17C . 1.06(4) n
C9 H18C . .96(4) n
C10 H19C . .99(4) n
C10 H20C . 1.08(4) n
C11 C12 . 1.519(4) n
C11 H21C . .99(4) n
C11 H22C . .97(3) n
C12 H23C . .94(4) n
C12 H24C . .99(4) n

loop_
_geom_hbond_atom_site_label_D
_geom_hbond_atom_site_label_H
_geom_hbond_atom_site_label_A
_geom_hbond_site_symmetry_A
_geom_hbond_distance_DH
_geom_hbond_distance_HA
_geom_hbond_distance_DA
_geom_hbond_angle_DHA
_geom_hbond_publ_flag
N1 H1N N8 3_656 .87(4) 2.52(4) 3.358(4) 161(3) yes
N1 H2N S3 3_656 .83(4) 2.75(4) 3.565(3) 171(3) yes
N3 H3N S3 3_656 .89(4) 2.87(4) 3.747(3) 169(3) yes
N3 H4N S2 4_565 .83(4) 2.97(4) 3.669(3) 144(3) no
N3 H4N S3 4_565 .83(4) 3.00(4) 3.667(3) 139(3) no
N5 H7N S2 3_666 .90(4) 2.82(4) 3.640(3) 152(3) yes
N5 H8N S3 4_565 .86(4) 2.73(4) 3.562(3) 162(3) yes
N7 H9N S1 1_655 .86(4) 2.75(4) 3.561(3) 158(3) yes
N7 H10N S4 3_666 .80(4) 2.76(4) 3.528(3) 162(3) yes
N8 H12N S1 3_556 .81(4) 2.92(5) 3.528(3) 133(4) no

loop_
_geom_torsion_atom_site_label_1
_geom_torsion_atom_site_label_2
_geom_torsion_atom_site_label_3
_geom_torsion_atom_site_label_4
_geom_torsion
_geom_torsion_publ_flag
N5 Ni N1 C1 -29(2) n
N3 Ni N1 C1 101.9(2) n
N7 Ni N1 C1 -79.1(2) n
N2 Ni N1 C1 21.4(2) n
N6 Ni N1 C1 -161.2(2) n
N1 Ni N2 C5 -114.2(2) n
N5 Ni N2 C5 63.7(2) n
N3 Ni N2 C5 151.6(2) n
N7 Ni N2 C5 -27.9(2) n
N6 Ni N2 C5 124.5(17) n
N1 Ni N2 C4 126.0(2) n
N5 Ni N2 C4 -56.1(2) n
N3 Ni N2 C4 31.82(19) n
N7 Ni N2 C4 -147.61(19) n
N6 Ni N2 C4 4.7(19) n
N1 Ni N2 C2 7.7(2) n
N5 Ni N2 C2 -174.35(19) n
N3 Ni N2 C2 -86.5(2) n
N7 Ni N2 C2 94.1(2) n
N6 Ni N2 C2 -113.5(18) n
N1 Ni N3 C3 -93.3(2) n
N5 Ni N3 C3 84.7(2) n
N7 Ni N3 C3 141(5) n
N2 Ni N3 C3 -11.1(2) n
N6 Ni N3 C3 167.5(2) n
N1 Ni N5 C7 -120(2) n
N3 Ni N5 C7 109.0(2) n
N7 Ni N5 C7 -70.0(2) n
N2 Ni N5 C7 -170.3(2) n
N6 Ni N5 C7 12.3(2) n
N1 Ni N6 C8 -169.5(2) n
N5 Ni N6 C8 12.5(2) n
N3 Ni N6 C8 -75.4(2) n
N7 Ni N6 C8 104.0(2) n
N2 Ni N6 C8 -48.6(19) n
N1 Ni N6 C11 -50.3(2) n
N5 Ni N6 C11 131.7(2) n
N3 Ni N6 C11 43.7(2) n
N7 Ni N6 C11 -136.8(2) n
N2 Ni N6 C11 70.6(18) n
N1 Ni N6 C10 68.7(2) n
N5 Ni N6 C10 -109.3(2) n
N3 Ni N6 C10 162.7(2) n
N7 Ni N6 C10 -17.9(2) n
N2 Ni N6 C10 -170.4(17) n
N1 Ni N7 C9 -101.8(3) n
N5 Ni N7 C9 80.2(3) n
N3 Ni N7 C9 24(5) n
N2 Ni N7 C9 176.0(3) n
N6 Ni N7 C9 -2.7(3) n
Ni N1 C1 C2 -46.8(3) n
C5 N2 C2 C1 85.5(3) n
C4 N2 C2 C1 -149.6(3) n
Ni N2 C2 C1 -35.5(3) n
N1 C1 C2 N2 56.7(3) n
Ni N3 C3 C4 -12.1(4) n
C5 N2 C4 C3 -167.5(3) n
C2 N2 C4 C3 67.2(3) n
Ni N2 C4 C3 -48.3(3) n
N3 C3 C4 N2 41.3(4) n
C4 N2 C5 C6 -51.2(4) n
C2 N2 C5 C6 73.8(4) n
Ni N2 C5 C6 -167.0(2) n
N2 C5 C6 N4 -178.8(3) n
Ni N5 C7 C8 -34.9(3) n
C11 N6 C8 C7 -155.7(3) n
C10 N6 C8 C7 81.2(3) n
Ni N6 C8 C7 -36.1(3) n
N5 C7 C8 N6 49.2(4) n
Ni N7 C9 C10 23.6(4) n
N7 C9 C10 N6 -41.5(5) n
C8 N6 C10 C9 -80.5(4) n
C11 N6 C10 C9 156.3(3) n
Ni N6 C10 C9 36.6(4) n
C8 N6 C11 C12 -57.7(4) n
C10 N6 C11 C12 67.8(4) n
Ni N6 C11 C12 -174.8(3) n
N6 C11 C12 N8 175.7(3) n
